data_1543244
loop_
_publ_author_name
'Baillargeon, Pierre'
'Caron-Duval, \'Edouard'
'Pellerin, \'Emilie'
'Gagn\'e, Simon'
'Dory, Yves'

_publ_section_title
;
 Isomorphous Crystals from Diynes and Bromodiynes Involved in Hydrogen and
 Halogen Bonds
;
_journal_issue 4
_journal_name_full Crystals
_journal_page_first 37
_journal_paper_doi 10.3390/cryst6040037
_journal_volume 6
_journal_year 2016
_chemical_compound_source 'synthesis as described'
_chemical_formula_moiety 'C10 H12 Br1 N1 O2'
_chemical_formula_sum 'C10 H12 Br N O2'
_chemical_formula_weight 258.12
_chemical_name_systematic
;
 ?
;
_space_group_IT_number 14
_symmetry_cell_setting monoclinic
_symmetry_Int_Tables_number 14
_symmetry_space_group_name_Hall '-P 2ybc'
_symmetry_space_group_name_H-M 'P 1 21/c 1'
_atom_sites_solution_hydrogens geom
_atom_sites_solution_primary direct
_atom_sites_solution_secondary difmap
_audit_conform_dict_location ftp://ftp.iucr.org/pub/cif_core.dic
_audit_conform_dict_name cif_core.dic
_audit_conform_dict_version 2.4
_audit_creation_date 2013-04-23T13:36:25-00:00
_audit_creation_method 'WinGX routine CIF_UPDATE'
_cell_angle_alpha 90
_cell_angle_beta 102.599(4)
_cell_angle_gamma 90
_cell_formula_units_Z 4
_cell_length_a 10.4435(16)
_cell_length_b 9.2090(15)
_cell_length_c 12.2744(19)
_cell_measurement_reflns_used 0
_cell_measurement_temperature 173(2)
_cell_measurement_theta_max 0
_cell_measurement_theta_min 0
_cell_measurement_wavelength 1.54186
_cell_volume 1152.1(3)
_computing_molecular_graphics 'Ortep-3 for Windows (Farrugia, 1997)'
_computing_publication_material 'WinGX publication routines (Farrugia, 1999)'
_computing_structure_refinement 'SHELXL-97 (Sheldrick, 2008)'
_diffrn_ambient_temperature 173(2)
_diffrn_measured_fraction_theta_full 0.989
_diffrn_measured_fraction_theta_max 0.962
_diffrn_radiation_monochromator graphite
_diffrn_radiation_probe x-ray
_diffrn_radiation_type CuK\a
_diffrn_radiation_wavelength 1.54178
_diffrn_reflns_av_R_equivalents 0.0656
_diffrn_reflns_av_unetI/netI 0.0411
_diffrn_reflns_limit_h_max 12
_diffrn_reflns_limit_h_min -12
_diffrn_reflns_limit_k_max 10
_diffrn_reflns_limit_k_min -11
_diffrn_reflns_limit_l_max 15
_diffrn_reflns_limit_l_min -15
_diffrn_reflns_number 16523
_diffrn_reflns_theta_full 70
_diffrn_reflns_theta_max 71.79
_diffrn_reflns_theta_min 4.34
_exptl_absorpt_coefficient_mu 4.683
_exptl_absorpt_correction_T_max 0.753
_exptl_absorpt_correction_T_min 0.33
_exptl_absorpt_correction_type multi-scan
_exptl_absorpt_process_details
;
SADABS-2012/1 - Bruker AXS area detector scaling and absorption correction
;
_exptl_crystal_colour colourless
_exptl_crystal_density_diffrn 1.488
_exptl_crystal_density_method 'not measured'
_exptl_crystal_description prism
_exptl_crystal_F_000 520
_exptl_crystal_size_max 0.68
_exptl_crystal_size_mid 0.15
_exptl_crystal_size_min 0.08
_refine_diff_density_max 1.034
_refine_diff_density_min -1.362
_refine_diff_density_rms 0.156
_refine_ls_extinction_method none
_refine_ls_goodness_of_fit_ref 1.133
_refine_ls_hydrogen_treatment constr
_refine_ls_matrix_type full
_refine_ls_number_parameters 130
_refine_ls_number_reflns 2175
_refine_ls_number_restraints 0
_refine_ls_restrained_S_all 1.133
_refine_ls_R_factor_all 0.0659
_refine_ls_R_factor_gt 0.0644
_refine_ls_shift/su_max 0
_refine_ls_shift/su_mean 0
_refine_ls_structure_factor_coef Fsqd
_refine_ls_weighting_details 'calc w=1/[\s^2^(Fo^2^)+(0.0869P)^2^+2.9103P] where P=(Fo^2^+2Fc^2^)/3'
_refine_ls_weighting_scheme calc
_refine_ls_wR_factor_gt 0.1662
_refine_ls_wR_factor_ref 0.1679
_reflns_number_gt 2066
_reflns_number_total 2175
_reflns_threshold_expression >2\s(I)
_cod_data_source_file Crystals_06-00037.cif
_cod_data_source_block cu_dory_pbbocnhdiynebr5_0m
_cod_database_code 1543244

loop_
_symmetry_equiv_pos_as_xyz
'x, y, z'
'-x, y+1/2, -z+1/2'
'-x, -y, -z'
'x, -y-1/2, z-1/2'

loop_
_atom_site_label
_atom_site_type_symbol
_atom_site_fract_x
_atom_site_fract_y
_atom_site_fract_z
_atom_site_U_iso_or_equiv
_atom_site_adp_type
_atom_site_occupancy
_atom_site_symmetry_multiplicity
_atom_site_calc_flag
_atom_site_refinement_flags
Br1 Br -0.25780(5) 1.08875(5) 0.15967(4) 0.0447(3) Uani 1 1 d .
O1 O 0.6182(3) 0.9374(3) 0.3882(3) 0.0371(7) Uani 1 1 d .
N1 N 0.4688(4) 0.9112(4) 0.2336(4) 0.0405(9) Uani 1 1 d .
H1 H 0.4812 1.0049 0.2265 0.049 Uiso 1 1 calc R
O2 O 0.5299(3) 0.7132(3) 0.3421(3) 0.0418(8) Uani 1 1 d .
C1 C 0.8183(5) 0.7927(6) 0.4350(5) 0.0538(13) Uani 1 1 d .
H1A H 0.7728 0.7033 0.4054 0.081 Uiso 1 1 calc R
H1B H 0.8942 0.7686 0.4946 0.081 Uiso 1 1 calc R
H1C H 0.848 0.8439 0.375 0.081 Uiso 1 1 calc R
C2 C 0.7257(5) 0.8888(5) 0.4810(4) 0.0389(10) Uani 1 1 d .
C3 C 0.5388(4) 0.8424(4) 0.3233(4) 0.0332(9) Uani 1 1 d .
C4 C 0.3736(5) 0.8374(5) 0.1479(4) 0.0424(10) Uani 1 1 d .
H4A H 0.3824 0.7312 0.1598 0.051 Uiso 1 1 calc R
H4B H 0.392 0.8596 0.0739 0.051 Uiso 1 1 calc R
C5 C 0.2380(5) 0.8816(6) 0.1490(4) 0.0419(11) Uani 1 1 d .
C6 C 0.1317(5) 0.9225(5) 0.1515(4) 0.0451(12) Uani 1 1 d .
C7 C 0.0094(5) 0.9739(5) 0.1550(4) 0.0412(10) Uani 1 1 d .
C8 C -0.0971(5) 1.0197(5) 0.1577(4) 0.0440(11) Uani 1 1 d .
C9 C 0.6688(6) 0.8141(6) 0.5709(4) 0.0541(13) Uani 1 1 d .
H9A H 0.6022 0.8768 0.5918 0.081 Uiso 1 1 calc R
H9B H 0.7392 0.7959 0.6367 0.081 Uiso 1 1 calc R
H9C H 0.6287 0.7217 0.5421 0.081 Uiso 1 1 calc R
C10 C 0.7894(6) 1.0324(6) 0.5247(5) 0.0586(15) Uani 1 1 d .
H10A H 0.819 1.0831 0.4644 0.088 Uiso 1 1 calc R
H10B H 0.8647 1.0136 0.5862 0.088 Uiso 1 1 calc R
H10C H 0.7254 1.0928 0.5515 0.088 Uiso 1 1 calc R

loop_
_atom_site_aniso_label
_atom_site_aniso_U_11
_atom_site_aniso_U_22
_atom_site_aniso_U_33
_atom_site_aniso_U_23
_atom_site_aniso_U_13
_atom_site_aniso_U_12
Br1 0.0452(4) 0.0366(4) 0.0529(4) 0.00006(19) 0.0122(2) 0.00353(19)
O1 0.0395(16) 0.0215(14) 0.0457(17) -0.0028(12) -0.0005(13) -0.0017(12)
N1 0.041(2) 0.027(2) 0.049(2) 0.0030(15) 0.0005(17) -0.0014(15)
O2 0.0488(18) 0.0183(15) 0.0545(19) 0.0007(13) 0.0028(15) -0.0040(12)
C1 0.045(3) 0.044(3) 0.070(3) 0.000(3) 0.006(2) 0.010(2)
C2 0.042(2) 0.021(2) 0.048(2) 0.0005(18) -0.002(2) 0.0005(17)
C3 0.031(2) 0.022(2) 0.048(2) -0.0020(17) 0.0115(17) -0.0002(16)
C4 0.043(2) 0.034(3) 0.047(2) -0.0004(19) 0.0023(19) 0.0003(19)
C5 0.044(3) 0.029(2) 0.051(3) 0.0038(19) 0.006(2) 0.0003(18)
C6 0.051(3) 0.030(3) 0.048(3) 0.0015(19) -0.001(2) -0.004(2)
C7 0.037(2) 0.038(3) 0.046(2) 0.003(2) 0.0028(18) 0.0021(19)
C8 0.049(3) 0.035(3) 0.046(2) 0.004(2) 0.006(2) -0.004(2)
C9 0.072(4) 0.041(3) 0.049(3) 0.005(2) 0.015(3) -0.002(3)
C10 0.060(3) 0.034(3) 0.067(3) -0.002(2) -0.016(3) -0.007(2)

loop_
_atom_type_symbol
_atom_type_description
_atom_type_scat_dispersion_real
_atom_type_scat_dispersion_imag
_atom_type_scat_source
C C 0.0181 0.0091 'International Tables Vol C Tables 4.2.6.8 and 6.1.1.4'
H H 0 0 'International Tables Vol C Tables 4.2.6.8 and 6.1.1.4'
N N 0.0311 0.018 'International Tables Vol C Tables 4.2.6.8 and 6.1.1.4'
O O 0.0492 0.0322 'International Tables Vol C Tables 4.2.6.8 and 6.1.1.4'
Br Br -0.6763 1.2805 'International Tables Vol C Tables 4.2.6.8 and 6.1.1.4'

loop_
_geom_angle_atom_site_label_1
_geom_angle_atom_site_label_2
_geom_angle_atom_site_label_3
_geom_angle
C3 O1 C2 121.7(3)
C3 N1 C4 122.6(4)
C3 N1 H1 118.7
C4 N1 H1 118.7
C2 C1 H1A 109.5
C2 C1 H1B 109.5
H1A C1 H1B 109.5
C2 C1 H1C 109.5
H1A C1 H1C 109.5
H1B C1 H1C 109.5
O1 C2 C1 109.2(4)
O1 C2 C10 102.0(3)
C1 C2 C10 112.0(5)
O1 C2 C9 110.0(4)
C1 C2 C9 112.9(4)
C10 C2 C9 110.2(5)
O2 C3 N1 124.5(4)
O2 C3 O1 125.9(4)
N1 C3 O1 109.6(4)
N1 C4 C5 111.9(4)
N1 C4 H4A 109.2
C5 C4 H4A 109.2
N1 C4 H4B 109.2
C5 C4 H4B 109.2
H4A C4 H4B 107.9
C6 C5 C4 177.2(5)
C5 C6 C7 178.4(5)
C8 C7 C6 179.5(6)
C7 C8 Br1 179.2(5)
C2 C9 H9A 109.5
C2 C9 H9B 109.5
H9A C9 H9B 109.5
C2 C9 H9C 109.5
H9A C9 H9C 109.5
H9B C9 H9C 109.5
C2 C10 H10A 109.5
C2 C10 H10B 109.5
H10A C10 H10B 109.5
C2 C10 H10C 109.5
H10A C10 H10C 109.5
H10B C10 H10C 109.5

loop_
_geom_bond_atom_site_label_1
_geom_bond_atom_site_label_2
_geom_bond_distance
Br1 C8 1.800(5)
O1 C3 1.341(5)
O1 C2 1.483(5)
N1 C3 1.340(6)
N1 C4 1.449(6)
N1 H1 0.88
O2 C3 1.220(5)
C1 C2 1.508(7)
C1 H1A 0.98
C1 H1B 0.98
C1 H1C 0.98
C2 C10 1.525(6)
C2 C9 1.527(7)
C4 C5 1.476(7)
C4 H4A 0.99
C4 H4B 0.99
C5 C6 1.179(8)
C6 C7 1.372(7)
C7 C8 1.196(7)
C9 H9A 0.98
C9 H9B 0.98
C9 H9C 0.98
C10 H10A 0.98
C10 H10B 0.98
C10 H10C 0.98

loop_
_geom_torsion_atom_site_label_1
_geom_torsion_atom_site_label_2
_geom_torsion_atom_site_label_3
_geom_torsion_atom_site_label_4
_geom_torsion
C3 O1 C2 C1 59.0(5)
C3 O1 C2 C10 177.6(4)
C3 O1 C2 C9 -65.5(5)
C4 N1 C3 O2 -0.1(7)
C4 N1 C3 O1 -179.7(4)
C2 O1 C3 O2 12.7(7)
C2 O1 C3 N1 -167.6(4)
C3 N1 C4 C5 110.6(5)
N1 C4 C5 C6 30(11)
C4 C5 C6 C7 1E1(3)
C5 C6 C7 C8 3E1(9)
C6 C7 C8 Br1 6E1(10)
